data_2008769
loop_
_publ_author_name
'Kim, Chong-Hyeak'
'Lee, Sueg-Geun'
'Suh, Il-Hwan'

_publ_section_title
;
 A three-dimensional host framework with small tetragonal and large
 hexagonal channels
;
_journal_issue 8
_journal_name_full 'Acta Crystallographica Section C'
_journal_page_first 1238
_journal_page_last 1241
_journal_paper_doi 10.1107/S0108270199004825
_journal_volume 55
_journal_year 1999
_chemical_formula_iupac '[Cd3 (C1 N1)6 (C6 H13 N)2], C7 H8'
_chemical_formula_moiety 'C18 H26 Cd3 N8, C7 H8'
_chemical_formula_sum 'C25 H34 Cd3 N8'
_chemical_formula_weight 783.80
_chemical_name_systematic
;
[bis(cyclohexylamine)cadmium(II) bis{tricyanocadmate(II)}]-toluene (1/1)
;
_space_group_IT_number 11
_symmetry_cell_setting monoclinic
_symmetry_space_group_name_Hall '-P 2yb'
_symmetry_space_group_name_H-M 'P 1 21/m 1'
_audit_creation_method SHELXL
_cell_angle_alpha 90.00
_cell_angle_beta 106.359(8)
_cell_angle_gamma 90.00
_cell_formula_units_Z 2
_cell_length_a 9.0494(12)
_cell_length_b 17.475(2)
_cell_length_c 10.5357(10)
_cell_measurement_reflns_used 40
_cell_measurement_temperature 293(2)
_cell_measurement_theta_max 12.48
_cell_measurement_theta_min 4.70
_cell_volume 1598.6(3)
_computing_cell_refinement XSCANS
_computing_data_collection 'XSCANS (Siemens, 1996a)'
_computing_data_reduction 'SHELXTL (Siemens, 1996b)'
_computing_molecular_graphics SHELXTL
_computing_publication_material SHELXTL
_computing_structure_refinement 'SHELXL97 (Sheldrick, 1997)'
_computing_structure_solution 'SHELXS86 (Sheldrick, 1990)'
_diffrn_ambient_temperature 293(2)
_diffrn_measurement_device_type 'Siemens P4'
_diffrn_measurement_method 2\q/\w
_diffrn_radiation_monochromator graphite
_diffrn_radiation_source 'fine-focus sealed tube'
_diffrn_radiation_type MoK\a
_diffrn_radiation_wavelength 0.71073
_diffrn_reflns_av_R_equivalents 0.031
_diffrn_reflns_av_sigmaI/netI 0.0496
_diffrn_reflns_limit_h_max 10
_diffrn_reflns_limit_h_min -1
_diffrn_reflns_limit_k_max 1
_diffrn_reflns_limit_k_min -20
_diffrn_reflns_limit_l_max 12
_diffrn_reflns_limit_l_min -12
_diffrn_reflns_number 3740
_diffrn_reflns_theta_max 25
_diffrn_reflns_theta_min 2.01
_diffrn_standards_decay_% 0
_diffrn_standards_interval_count 97
_diffrn_standards_number 3
_exptl_absorpt_coefficient_mu 2.002
_exptl_absorpt_correction_T_max 0.571
_exptl_absorpt_correction_T_min 0.496
_exptl_absorpt_correction_type '\y scan'
_exptl_absorpt_process_details '(Siemens, 1996a)'
_exptl_crystal_colour colourless
_exptl_crystal_density_diffrn 1.628
_exptl_crystal_density_meas 1.63
_exptl_crystal_density_method 'flotation in mesitylene/bromoform'
_exptl_crystal_description block
_exptl_crystal_F_000 768
_exptl_crystal_size_max 0.32
_exptl_crystal_size_mid 0.30
_exptl_crystal_size_min 0.28
_refine_diff_density_max 0.621
_refine_diff_density_min -0.558
_refine_ls_extinction_coef 0.0279(11)
_refine_ls_extinction_method SHELXL93
_refine_ls_goodness_of_fit_all 1.042
_refine_ls_goodness_of_fit_obs 1.093
_refine_ls_hydrogen_treatment mixed
_refine_ls_matrix_type full
_refine_ls_number_parameters 186
_refine_ls_number_reflns 2910
_refine_ls_number_restraints 6
_refine_ls_restrained_S_all 1.061
_refine_ls_restrained_S_obs 1.116
_refine_ls_R_factor_all 0.055
_refine_ls_R_factor_obs 0.039
_refine_ls_shift/esd_max <0.001
_refine_ls_shift/esd_mean 0.000
_refine_ls_structure_factor_coef Fsqd
_refine_ls_weighting_details 'w = 1/[\s^2^(Fo^2^)+(0.0487P)^2^+1.0289P] where P = (Fo^2^+2Fc^2^)/3'
_refine_ls_weighting_scheme calc
_refine_ls_wR_factor_all 0.105
_refine_ls_wR_factor_obs 0.097
_reflns_number_observed 2301
_reflns_number_total 2910
_reflns_observed_criterion I>2\s(I)
_cod_data_source_file da1061.cif
_cod_data_source_block kim1
_cod_depositor_comments
;
The following automatic conversions were performed:
'_symmetry_cell_setting' value 'Monoclinic' changed to 'monoclinic'
according to '/home/saulius/struct/CIF-dictionaries/cif_core.dic'
dictionary named 'cif_core.dic' version 2.4.1 from 2010-06-29.

Automatic conversion script
Id: cif_fix_enum 1527 2010-12-29 10:47:43Z saulius 

The following automatic conversions were performed:

'_symmetry_cell_setting' value 'Monoclinic' changed to 'monoclinic'
according to /home/saulius/struct/CIF-dictionaries/cif_core.dic
dictionary named 'cif_core.dic' version 2.4.1 from 2010-06-29.

Automatic conversion script
Id: cif_fix_values 1715 2011-07-08 13:25:40Z adriana 
;
_cod_original_cell_volume 1598.7(3)
_cod_original_sg_symbol_H-M 'P 21/m'
_cod_database_code 2008769

loop_
_symmetry_equiv_pos_as_xyz
'x, y, z'
'-x, y+1/2, -z'
'-x, -y, -z'
'x, -y+1/2, z'

loop_
_atom_site_aniso_label
_atom_site_aniso_U_11
_atom_site_aniso_U_22
_atom_site_aniso_U_33
_atom_site_aniso_U_12
_atom_site_aniso_U_13
_atom_site_aniso_U_23
Cd1 0.0776(5) 0.0434(3) 0.0449(3) 0.0045(3) 0.0152(3) -0.0010(2)
Cd2 0.0522(4) 0.0500(4) 0.0396(3) 0.000 0.0075(2) 0.000
Cd3 0.0490(3) 0.0493(4) 0.0440(3) 0.000 0.0075(2) 0.000
C1 0.066(4) 0.062(4) 0.050(3) 0.001(3) 0.017(3) -0.004(3)
N1 0.097(4) 0.062(3) 0.061(3) -0.008(3) 0.025(3) -0.013(3)
C2 0.034(4) 0.064(5) 0.038(4) 0.000 -0.004(3) 0.000
N2 0.077(5) 0.079(6) 0.060(4) 0.000 0.029(4) 0.000
C3 0.047(4) 0.072(6) 0.046(4) 0.000 0.023(4) 0.000
N3 0.071(5) 0.075(5) 0.073(5) 0.000 0.008(5) 0.000
C4 0.065(4) 0.053(3) 0.052(3) 0.008(3) 0.013(3) 0.005(3)
N4 0.097(4) 0.065(4) 0.073(3) 0.021(3) 0.018(3) 0.016(3)
N10 0.085(4) 0.153(6) 0.074(4) 0.007(5) 0.030(3) 0.009(4)
C11 0.141(9) 0.215(14) 0.096(7) 0.044(8) 0.076(7) 0.023(7)
C12 0.238(15) 0.209(13) 0.098(7) 0.105(12) 0.071(9) 0.054(9)
C13 0.36(3) 0.40(3) 0.114(11) 0.14(3) 0.141(17) 0.074(14)
C14 0.23(2) 0.45(4) 0.20(2) -0.07(2) 0.130(19) 0.020(18)
C15 0.27(2) 0.24(2) 0.261(19) 0.089(16) 0.147(18) -0.059(16)
C16 0.26(2) 0.40(3) 0.141(12) 0.228(19) -0.038(13) -0.079(14)
C21 0.100(10) 0.073(8) 0.199(16) 0.000 0.066(11) 0.000
C22 0.22(2) 0.23(2) 0.26(3) 0.000 0.22(3) 0.000
C23 0.19(2) 0.37(4) 0.096(12) 0.000 0.074(15) 0.000
C24 0.125(12) 0.147(13) 0.077(8) 0.000 0.014(8) 0.000
C25 0.096(9) 0.211(17) 0.077(8) 0.000 0.034(7) 0.000
C26 0.131(13) 0.22(2) 0.072(8) 0.000 0.044(9) 0.000
C27 0.108(13) 0.176(18) 0.29(3) 0.000 -0.033(16) 0.000

loop_
_atom_site_label
_atom_site_fract_x
_atom_site_fract_y
_atom_site_fract_z
_atom_site_U_iso_or_equiv
_atom_site_thermal_displace_type
_atom_site_calc_flag
_atom_site_refinement_flags
_atom_site_occupancy
_atom_site_disorder_group
_atom_site_type_symbol
Cd1 0 0 0 0.0557(2) Uani d S 1 . Cd
Cd2 0.16794(7) 0.2500 0.34898(5) 0.0484(2) Uani d S 1 . Cd
Cd3 0.77230(7) 0.2500 0.66831(5) 0.0486(2) Uani d S 1 . Cd
C1 0.1204(7) 0.1446(4) 0.2312(5) 0.0591(14) Uani d . 1 . C
N1 0.0886(7) 0.0929(3) 0.1643(5) 0.0728(15) Uani d . 1 . N
C2 0.4089(8) 0.2500 0.4689(7) 0.048(2) Uani d S 1 . C
N2 0.5331(9) 0.2500 0.5320(7) 0.070(2) Uani d S 1 . N
C3 0.0212(9) 0.2500 0.4829(7) 0.053(2) Uani d S 1 . C
N3 -0.0628(9) 0.2500 0.5416(8) 0.076(2) Uani d S 1 . N
C4 0.8204(7) 0.1462(3) 0.7905(5) 0.0576(14) Uani d . 1 . C
N4 0.8559(7) 0.0951(3) 0.8568(5) 0.079(2) Uani d . 1 . N
N10 0.2180(8) 0.0304(5) -0.0657(6) 0.103(2) Uani d . 1 . N
H10A 0.2226(8) 0.0818(5) -0.0675(6) 0.123 Uiso calc R 1 . H
H10B 0.2996(8) 0.0149(5) 0.0001(6) 0.123 Uiso calc R 1 . H
C11 0.2441(12) 0.0041(7) -0.1859(9) 0.142(5) Uani d D 1 . C
H11 0.1854(12) -0.0438(7) -0.1982(9) 0.170 Uiso calc R 1 . H
C12 0.1576(17) 0.0457(7) -0.3030(9) 0.177(6) Uani d D 1 . C
H12A 0.1887(17) 0.0990(7) -0.2939(9) 0.212 Uiso calc R 1 . H
H12B 0.0489(17) 0.0435(7) -0.3083(9) 0.212 Uiso calc R 1 . H
C13 0.181(2) 0.0142(11) -0.4324(12) 0.277(14) Uani d D 1 . C
H13A 0.131(2) -0.0352(11) -0.4522(12) 0.333 Uiso calc R 1 . H
H13B 0.135(2) 0.0487(11) -0.5048(12) 0.333 Uiso calc R 1 . H
C14 0.350(2) 0.0060(12) -0.4183(18) 0.280(15) Uani d D 1 . C
H14A 0.403(2) 0.0536(12) -0.3882(18) 0.336 Uiso calc R 1 . H
H14B 0.367(2) -0.0082(12) -0.5020(18) 0.336 Uiso calc R 1 . H
C15 0.404(2) -0.0569(9) -0.3161(15) 0.239(9) Uani d D 1 . C
H15A 0.509(2) -0.0717(9) -0.3116(15) 0.287 Uiso calc R 1 . H
H15B 0.339(2) -0.1016(9) -0.3400(15) 0.287 Uiso calc R 1 . H
C16 0.3968(16) -0.0256(11) -0.1831(13) 0.284(13) Uani d D 1 . C
H16A 0.4245(16) -0.0660(11) -0.1175(13) 0.341 Uiso calc R 1 . H
H16B 0.4720(16) 0.0150(11) -0.1560(13) 0.341 Uiso calc R 1 . H
C21 0.5491(17) 0.2500 1.048(2) 0.119(5) Uani d S 1 . C
C22 0.529(3) 0.2500 0.920(3) 0.205(13) Uani d S 1 . C
H22 0.613(3) 0.2500 0.885(3) 0.246 Uiso calc SR 1 . H
C23 0.371(3) 0.2500 0.8317(17) 0.210(12) Uani d S 1 . C
H23 0.357(3) 0.2500 0.7408(17) 0.252 Uiso calc SR 1 . H
C24 0.2592(19) 0.2500 0.8733(13) 0.119(5) Uani d S 1 . C
H24 0.1618(19) 0.2500 0.8130(13) 0.143 Uiso calc SR 1 . H
C25 0.2701(16) 0.2500 0.9960(12) 0.126(5) Uani d S 1 . C
H25 0.1822(16) 0.2500 1.0252(12) 0.152 Uiso calc SR 1 . H
C26 0.4090(19) 0.2500 1.0820(13) 0.139(6) Uani d S 1 . C
H26 0.4145(19) 0.2500 1.1714(13) 0.167 Uiso calc SR 1 . H
C27 0.7085(19) 0.2500 1.148(2) 0.211(11) Uani d S 1 . C
H27A 0.734(11) 0.301(2) 1.181(17) 0.316 Uiso calc PR 0.50 . H
H27B 0.784(4) 0.233(12) 1.106(6) 0.316 Uiso calc PR 0.50 . H
H27C 0.708(7) 0.216(10) 1.220(11) 0.316 Uiso calc PR 0.50 . H

loop_
_atom_type_symbol
_atom_type_description
_atom_type_scat_dispersion_real
_atom_type_scat_dispersion_imag
_atom_type_scat_source
C C 0.0033 0.0016 'International Tables Vol C Tables 4.2.6.8 and 6.1.1.4'
H H 0.0000 0.0000 'International Tables Vol C Tables 4.2.6.8 and 6.1.1.4'
N N 0.0061 0.0033 'International Tables Vol C Tables 4.2.6.8 and 6.1.1.4'
Cd Cd -0.8075 1.2024 'International Tables Vol C Tables 4.2.6.8 and 6.1.1.4'

loop_
_geom_angle_atom_site_label_1
_geom_angle_atom_site_label_2
_geom_angle_atom_site_label_3
_geom_angle_site_symmetry_1
_geom_angle_site_symmetry_3
_geom_angle
_geom_angle_publ_flag
N10 Cd1 N10 . 3 180.0 no
N10 Cd1 N1 . . 85.4(2) yes
N10 Cd1 N1 3 . 94.6(2) no
N10 Cd1 N1 . 3 94.6(2) no
N10 Cd1 N1 3 3 85.4(2) no
N1 Cd1 N1 . 3 180.0 no
N10 Cd1 N4 . 3_656 89.4(2) no
N10 Cd1 N4 3 3_656 90.6(2) no
N1 Cd1 N4 . 3_656 90.2(2) no
N1 Cd1 N4 3 3_656 89.8(2) no
N10 Cd1 N4 . 1_454 90.6(2) yes
N10 Cd1 N4 3 1_454 89.4(2) no
N1 Cd1 N4 . 1_454 89.8(2) yes
N1 Cd1 N4 3 1_454 90.2(2) no
N4 Cd1 N4 3_656 1_454 180.0 no
C2 Cd2 C3 . . 108.3(3) yes
C2 Cd2 C1 . 4 109.3(2) no
C3 Cd2 C1 . 4 107.8(2) no
C2 Cd2 C1 . . 109.3(2) yes
C3 Cd2 C1 . . 107.8(2) yes
C1 Cd2 C1 4 . 114.1(3) no
C4 Cd3 C4 4 . 111.4(3) no
C4 Cd3 N2 4 . 111.9(2) no
C4 Cd3 N2 . . 111.9(2) yes
C4 Cd3 N3 4 1_655 106.9(2) no
C4 Cd3 N3 . 1_655 106.9(2) yes
N2 Cd3 N3 . 1_655 107.5(3) yes
N1 C1 Cd2 . . 175.4(5) no
C1 N1 Cd1 . . 170.6(5) no
N2 C2 Cd2 . . 179.4(7) no
C2 N2 Cd3 . . 176.2(7) no
N3 C3 Cd2 . . 174.3(8) no
C3 N3 Cd3 . 1_455 178.0(8) no
N4 C4 Cd3 . . 174.8(6) no
C4 N4 Cd1 . 1_656 164.1(6) no
C11 N10 Cd1 . . 123.8(6) no
C11 N10 H10A . . 106.4(6) no
Cd1 N10 H10A . . 106.4(2) no
C11 N10 H10B . . 106.4(5) no
Cd1 N10 H10B . . 106.4(2) no
H10A N10 H10B . . 106.5 no
N10 C11 C12 . . 114.0(8) no
N10 C11 C16 . . 119.0(9) no
C12 C11 C16 . . 118.2(10) no
N10 C11 H11 . . 99.9(6) no
C12 C11 H11 . . 99.9(9) no
C16 C11 H11 . . 99.9(10) no
C11 C12 C13 . . 113.4(10) no
C11 C12 H12A . . 108.9(8) no
C13 C12 H12A . . 108.9(10) no
C11 C12 H12B . . 108.9(7) no
C13 C12 H12B . . 108.9(10) no
H12A C12 H12B . . 107.7 no
C14 C13 C12 . . 109.6(16) no
C14 C13 H13A . . 109.8(13) no
C12 C13 H13A . . 109.8(10) no
C14 C13 H13B . . 109.8(9) no
C12 C13 H13B . . 109.8(7) no
H13A C13 H13B . . 108.2 no
C13 C14 C15 . . 104.9(14) no
C13 C14 H14A . . 110.8(13) no
C15 C14 H14A . . 110.8(12) no
C13 C14 H14B . . 110.8(10) no
C15 C14 H14B . . 110.8(10) no
H14A C14 H14B . . 108.8 no
C14 C15 C16 . . 107.6(13) no
C14 C15 H15A . . 110.2(10) no
C16 C15 H15A . . 110.2(8) no
C14 C15 H15B . . 110.2(12) no
C16 C15 H15B . . 110.2(11) no
H15A C15 H15B . . 108.5 no
C11 C16 C15 . . 113.2(11) no
C11 C16 H16A . . 108.9(9) no
C15 C16 H16A . . 108.9(9) no
C11 C16 H16B . . 108.9(10) no
C15 C16 H16B . . 108.9(11) no
H16A C16 H16B . . 107.8 no
C22 C21 C26 . . 112.8(17) no
C22 C21 C27 . . 122.7(18) no
C26 C21 C27 . . 124.5(18) no
C21 C22 C23 . . 118.6(14) no
C21 C22 H22 . . 120.7(12) no
C23 C22 H22 . . 120.7(11) no
C24 C23 C22 . . 122.4(17) no
C24 C23 H23 . . 118.8(12) no
C22 C23 H23 . . 118.8(11) no
C23 C24 C25 . . 122.3(17) no
C23 C24 H24 . . 118.8(12) no
C25 C24 H24 . . 118.8(10) no
C24 C25 C26 . . 118.9(14) no
C24 C25 H25 . . 120.6(10) no
C26 C25 H25 . . 120.6(8) no
C25 C26 C21 . . 125.0(13) no
C25 C26 H26 . . 117.5(8) no
C21 C26 H26 . . 117.5(10) no
C21 C27 H27A . . 109.5(2) no
C21 C27 H27B . . 109.5(11) no
H27A C27 H27B . . 109.47(12) no
C21 C27 H27C . . 109.5(9) no
H27A C27 H27C . . 109.47(7) no
H27B C27 H27C . . 109.5 no

loop_
_geom_bond_atom_site_label_1
_geom_bond_atom_site_label_2
_geom_bond_site_symmetry_2
_geom_bond_distance
_geom_bond_publ_flag
Cd1 N10 . 2.329(6) yes
Cd1 N10 3 2.329(6) no
Cd1 N1 . 2.344(5) yes
Cd1 N1 3 2.344(5) no
Cd1 N4 3_656 2.373(5) no
Cd1 N4 1_454 2.373(5) yes
Cd2 C2 . 2.191(7) yes
Cd2 C3 . 2.193(7) yes
Cd2 C1 4 2.194(6) no
Cd2 C1 . 2.194(6) yes
Cd3 C4 4 2.196(6) no
Cd3 C4 . 2.196(6) yes
Cd3 N2 . 2.235(8) yes
Cd3 N3 1_655 2.265(9) yes
C1 N1 . 1.132(7) no
C2 N2 . 1.134(10) no
C3 N3 . 1.107(11) no
N3 Cd3 1_455 2.265(9) no
C4 N4 . 1.123(7) no
N4 Cd1 1_656 2.373(5) no
N10 C11 . 1.428(11) no
N10 H10A . 0.90 no
N10 H10B . 0.90 no
C11 C12 . 1.456(8) no
C11 C16 . 1.469(9) no
C11 H11 . 0.98 no
C12 C13 . 1.538(9) no
C12 H12A . 0.97 no
C12 H12B . 0.97 no
C13 C14 . 1.500(10) no
C13 H13A . 0.97 no
C13 H13B . 0.97 no
C14 C15 . 1.521(10) no
C14 H14A . 0.97 no
C14 H14B . 0.97 no
C15 C16 . 1.523(9) no
C15 H15A . 0.97 no
C15 H15B . 0.97 no
C16 H16A . 0.97 no
C16 H16B . 0.97 no
C21 C22 . 1.31(3) no
C21 C26 . 1.41(2) no
C21 C27 . 1.53(2) no
C22 C23 . 1.47(3) no
C22 H22 . 0.93 no
C23 C24 . 1.21(2) no
C23 H23 . 0.93 no
C24 C25 . 1.27(2) no
C24 H24 . 0.93 no
C25 C26 . 1.33(2) no
C25 H25 . 0.93 no
C26 H26 . 0.93 no
C27 H27A . 0.96 no
C27 H27B . 0.96 no
C27 H27C . 0.96 no

loop_
_geom_torsion_atom_site_label_1
_geom_torsion_atom_site_label_2
_geom_torsion_atom_site_label_3
_geom_torsion_atom_site_label_4
_geom_torsion_site_symmetry_1
_geom_torsion_site_symmetry_4
_geom_torsion
_geom_torsion_publ_flag
C2 Cd2 C1 N1 . . -151.(7) no
C3 Cd2 C1 N1 . . 91.(7) no
C1 Cd2 C1 N1 4 . -29.(7) no
Cd2 C1 N1 Cd1 . . 11.(10) no
N10 Cd1 N1 C1 . . 88.(3) no
N10 Cd1 N1 C1 3 . -92.(3) no
N1 Cd1 N1 C1 3 . -10.E1(4) no
N4 Cd1 N1 C1 3_656 . 178.(3) no
N4 Cd1 N1 C1 1_454 . -3.(3) no
C3 Cd2 C2 N2 . . 0.0(2) no
C1 Cd2 C2 N2 4 . 117.2(2) no
C1 Cd2 C2 N2 . . -117.2(2) no
Cd2 C2 N2 Cd3 . . 0.0(2) no
C4 Cd3 N2 C2 4 . -62.9(2) no
C4 Cd3 N2 C2 . . 62.9(2) no
N3 Cd3 N2 C2 1_655 . 180.00(2) no
C2 Cd2 C3 N3 . . 180.00(2) no
C1 Cd2 C3 N3 4 . 61.8(2) no
C1 Cd2 C3 N3 . . -61.8(2) no
Cd2 C3 N3 Cd3 . 1_455 180.00(3) no
C4 Cd3 C4 N4 4 . -57.(6) no
N2 Cd3 C4 N4 . . 177.(6) no
N3 Cd3 C4 N4 1_655 . 59.(6) no
Cd3 C4 N4 Cd1 . 1_656 -16.(8) no
N10 Cd1 N10 C11 3 . -2.E1(10) no
N1 Cd1 N10 C11 . . -169.6(8) no
N1 Cd1 N10 C11 3 . 10.4(8) no
N4 Cd1 N10 C11 3_656 . 100.1(8) no
N4 Cd1 N10 C11 1_454 . -79.9(8) no
Cd1 N10 C11 C12 . . 77.9(14) no
Cd1 N10 C11 C16 . . -135.1(12) no
N10 C11 C12 C13 . . -177.1(13) no
C16 C11 C12 C13 . . 36.(2) no
C11 C12 C13 C14 . . -50.(2) no
C12 C13 C14 C15 . . 67.(2) no
C13 C14 C15 C16 . . -69.(2) no
N10 C11 C16 C15 . . 175.8(13) no
C12 C11 C16 C15 . . -39.(2) no
C14 C15 C16 C11 . . 55.(2) no
C26 C21 C22 C23 . . 0.000(14) no
C27 C21 C22 C23 . . 180.000(10) no
C21 C22 C23 C24 . . 0.000(14) no
C22 C23 C24 C25 . . 0.000(11) no
C23 C24 C25 C26 . . 0.000(10) no
C24 C25 C26 C21 . . 0.000(11) no
C22 C21 C26 C25 . . 0.000(10) no
C27 C21 C26 C25 . . 180.000(10) no
